data_7059680
loop_
_publ_author_name
'Nakane, Tomohiro'
'Aoyagi, Shinobu'
'Fujita, Wataru'

_publ_section_title
;
 Magnetic and thermal studies of a coordination polymer:
 bis(glycolato)nickel(ii)
;
_journal_issue 25
_journal_name_full 'New Journal of Chemistry'
_journal_page_first 10519
_journal_page_last 10524
_journal_paper_doi 10.1039/D0NJ01450H
_journal_volume 44
_journal_year 2020
_chemical_formula_sum 'C4 H6 Ni O6'
_chemical_formula_weight 208.80
_space_group_crystal_system monoclinic
_space_group_IT_number 14
_space_group_name_Hall '-P 2yn'
_space_group_name_H-M_alt 'P 1 21/n 1'
_atom_sites_solution_hydrogens difmap
_audit_creation_method SHELXL-2018/3
_audit_update_record
;
2020-05-15 deposited with the CCDC.	2020-05-22 downloaded from the CCDC.
;
_cell_angle_alpha 90
_cell_angle_beta 105.413(5)
_cell_angle_gamma 90
_cell_formula_units_Z 2
_cell_length_a 5.1389(17)
_cell_length_b 7.650(2)
_cell_length_c 8.618(3)
_cell_measurement_reflns_used 1057
_cell_measurement_temperature 299(1)
_cell_measurement_theta_max 27.50
_cell_measurement_theta_min 3.60
_cell_volume 326.61(18)
_computing_structure_refinement 'SHELXL-2018/3 (Sheldrick, 2018)'
_computing_structure_solution 'SHELXT 2014/5 (Sheldrick, 2014)'
_diffrn_ambient_temperature 299(1)
_diffrn_detector_area_resol_mean 14.629
_diffrn_measured_fraction_theta_full 0.998
_diffrn_measured_fraction_theta_max 0.993
_diffrn_measurement_device_type 'Rigaku Saturn70'
_diffrn_measurement_method \w
_diffrn_radiation_type MoK\a
_diffrn_radiation_wavelength 0.71075
_diffrn_reflns_av_R_equivalents 0.0482
_diffrn_reflns_av_unetI/netI 0.0261
_diffrn_reflns_Laue_measured_fraction_full 0.998
_diffrn_reflns_Laue_measured_fraction_max 0.993
_diffrn_reflns_limit_h_max 6
_diffrn_reflns_limit_h_min -6
_diffrn_reflns_limit_k_max 9
_diffrn_reflns_limit_k_min -9
_diffrn_reflns_limit_l_max 11
_diffrn_reflns_limit_l_min -11
_diffrn_reflns_number 3560
_diffrn_reflns_point_group_measured_fraction_full 0.998
_diffrn_reflns_point_group_measured_fraction_max 0.993
_diffrn_reflns_theta_full 25.242
_diffrn_reflns_theta_max 27.489
_diffrn_reflns_theta_min 3.621
_exptl_absorpt_coefficient_mu 2.948
_exptl_absorpt_correction_T_max 0.555
_exptl_absorpt_correction_T_min 0.481
_exptl_absorpt_correction_type multi-scan
_exptl_absorpt_process_details 'REQAB (Rigaku, 1998)'
_exptl_crystal_colour colorless
_exptl_crystal_density_diffrn 2.123
_exptl_crystal_description prism
_exptl_crystal_F_000 212
_exptl_crystal_size_max 0.200
_exptl_crystal_size_mid 0.200
_exptl_crystal_size_min 0.200
_refine_diff_density_max 0.326
_refine_diff_density_min -0.551
_refine_diff_density_rms 0.108
_refine_ls_extinction_method none
_refine_ls_goodness_of_fit_ref 1.148
_refine_ls_hydrogen_treatment refall
_refine_ls_matrix_type full
_refine_ls_number_parameters 64
_refine_ls_number_reflns 740
_refine_ls_number_restraints 0
_refine_ls_restrained_S_all 1.148
_refine_ls_R_factor_all 0.0229
_refine_ls_R_factor_gt 0.0209
_refine_ls_shift/su_max 0.000
_refine_ls_shift/su_mean 0.000
_refine_ls_structure_factor_coef Fsqd
_refine_ls_weighting_details 'w=1/[\s^2^(Fo^2^)+(0.0316P)^2^+0.0950P] where P=(Fo^2^+2Fc^2^)/3'
_refine_ls_weighting_scheme calc
_refine_ls_wR_factor_gt 0.0586
_refine_ls_wR_factor_ref 0.0594
_reflns_Friedel_coverage 0.000
_reflns_number_gt 681
_reflns_number_total 740
_reflns_threshold_expression 'I > 2\s(I)'
_cod_data_source_file d0nj01450h1.cif
_cod_data_source_block 200422f1a_299k
_cod_depositor_comments
;Adding full bibliography for 7059680--7059681.cif.

 Adding full bibliography for 7059680--7059681.cif.
;
_cod_original_sg_symbol_H-M 'P 21/n'
_cod_database_code 7059680
_shelx_shelxl_version_number 2018/3
_shelx_space_group_comment
;
The symmetry employed for this shelxl refinement is uniquely defined
by the following loop, which should always be used as a source of
symmetry information in preference to the above space-group names.
They are only intended as comments.
;
_shelx_estimated_absorpt_t_min 0.590
_shelx_estimated_absorpt_t_max 0.590

loop_
_space_group_symop_operation_xyz
'x, y, z'
'-x+1/2, y+1/2, -z+1/2'
'-x, -y, -z'
'x-1/2, -y-1/2, z-1/2'

loop_
_atom_site_label
_atom_site_type_symbol
_atom_site_fract_x
_atom_site_fract_y
_atom_site_fract_z
_atom_site_U_iso_or_equiv
_atom_site_adp_type
_atom_site_occupancy
_atom_site_site_symmetry_order
_atom_site_calc_flag
_atom_site_refinement_flags_posn
_atom_site_refinement_flags_adp
_atom_site_refinement_flags_occupancy
_atom_site_disorder_assembly
_atom_site_disorder_group
Ni1 Ni 0.500000 0.500000 0.500000 0.01241(14) Uani 1 2 d S . P . .
O2 O 0.4751(2) 0.34959(16) 0.68726(15) 0.0178(3) Uani 1 1 d . . . . .
O3 O 0.7728(3) 0.31001(17) 0.48732(15) 0.0186(3) Uani 1 1 d . . . . .
H3 H 0.929(7) 0.322(4) 0.445(4) 0.061(9) Uiso 1 1 d . . . . .
O4 O 0.6800(2) 0.14460(18) 0.85542(15) 0.0200(3) Uani 1 1 d . . . . .
C5 C 0.6545(3) 0.2359(2) 0.7300(2) 0.0153(4) Uani 1 1 d . . . . .
C6 C 0.8479(4) 0.2046(3) 0.6275(3) 0.0283(5) Uani 1 1 d . . . . .
H6A H 1.013(6) 0.242(4) 0.695(3) 0.048(8) Uiso 1 1 d . . . . .
H6B H 0.835(6) 0.067(4) 0.591(4) 0.056(8) Uiso 1 1 d . . . . .

loop_
_atom_site_aniso_label
_atom_site_aniso_U_11
_atom_site_aniso_U_22
_atom_site_aniso_U_33
_atom_site_aniso_U_23
_atom_site_aniso_U_13
_atom_site_aniso_U_12
Ni1 0.0117(2) 0.0148(2) 0.0110(2) 0.00079(10) 0.00360(13) 0.00025(10)
O2 0.0169(6) 0.0211(6) 0.0176(6) 0.0046(5) 0.0083(5) 0.0045(5)
O3 0.0183(6) 0.0246(7) 0.0157(6) 0.0057(5) 0.0094(5) 0.0056(5)
O4 0.0174(6) 0.0274(7) 0.0169(6) 0.0089(5) 0.0075(5) 0.0062(5)
C5 0.0124(8) 0.0190(9) 0.0143(8) 0.0004(7) 0.0031(6) -0.0017(6)
C6 0.0268(11) 0.0377(12) 0.0261(11) 0.0167(9) 0.0172(9) 0.0144(9)

loop_
_atom_type_symbol
_atom_type_description
_atom_type_scat_dispersion_real
_atom_type_scat_dispersion_imag
_atom_type_scat_source
C C 0.0033 0.0016 'International Tables Vol C Tables 4.2.6.8 and 6.1.1.4'
H H 0.0000 0.0000 'International Tables Vol C Tables 4.2.6.8 and 6.1.1.4'
Ni Ni 0.3393 1.1124 'International Tables Vol C Tables 4.2.6.8 and 6.1.1.4'
O O 0.0106 0.0060 'International Tables Vol C Tables 4.2.6.8 and 6.1.1.4'

loop_
_geom_angle_atom_site_label_1
_geom_angle_atom_site_label_2
_geom_angle_atom_site_label_3
_geom_angle
_geom_angle_site_symmetry_1
_geom_angle_site_symmetry_3
_geom_angle_publ_flag
O2 Ni1 O2 180.00(9) . 3_666 ?
O2 Ni1 O3 99.96(5) . 3_666 ?
O2 Ni1 O3 80.04(5) 3_666 3_666 ?
O2 Ni1 O3 80.04(5) . . ?
O2 Ni1 O3 99.96(5) 3_666 . ?
O3 Ni1 O3 180.0 3_666 . ?
O2 Ni1 O4 88.16(5) . 4_565 ?
O2 Ni1 O4 91.84(5) 3_666 4_565 ?
O3 Ni1 O4 88.06(6) 3_666 4_565 ?
O3 Ni1 O4 91.94(6) . 4_565 ?
O2 Ni1 O4 91.84(5) . 2_656 ?
O2 Ni1 O4 88.16(5) 3_666 2_656 ?
O3 Ni1 O4 91.94(6) 3_666 2_656 ?
O3 Ni1 O4 88.06(6) . 2_656 ?
O4 Ni1 O4 180.0 4_565 2_656 ?
C5 O2 Ni1 115.77(11) . . ?
C6 O3 Ni1 113.23(11) . . ?
C6 O3 H3 108(2) . . ?
Ni1 O3 H3 126.8(19) . . ?
C5 O4 Ni1 133.37(12) . 2_646 ?
O2 C5 O4 122.50(16) . . ?
O2 C5 C6 119.04(15) . . ?
O4 C5 C6 118.46(16) . . ?
O3 C6 C5 109.57(15) . . ?
O3 C6 H6A 110.4(18) . . ?
C5 C6 H6A 102.7(18) . . ?
O3 C6 H6B 108.8(18) . . ?
C5 C6 H6B 108.7(17) . . ?
H6A C6 H6B 116(2) . . ?

loop_
_geom_bond_atom_site_label_1
_geom_bond_atom_site_label_2
_geom_bond_distance
_geom_bond_site_symmetry_2
_geom_bond_publ_flag
Ni1 O2 2.0137(13) . ?
Ni1 O2 2.0137(13) 3_666 ?
Ni1 O3 2.0423(13) 3_666 ?
Ni1 O3 2.0423(13) . ?
Ni1 O4 2.0956(13) 4_565 ?
Ni1 O4 2.0956(13) 2_656 ?
O2 C5 1.250(2) . ?
O3 C6 1.418(2) . ?
O3 H3 0.97(3) . ?
O4 C5 1.264(2) . ?
C5 C6 1.514(3) . ?
C6 H6A 0.94(3) . ?
C6 H6B 1.09(3) . ?

loop_
_geom_hbond_atom_site_label_D
_geom_hbond_atom_site_label_H
_geom_hbond_atom_site_label_A
_geom_hbond_distance_DH
_geom_hbond_distance_HA
_geom_hbond_distance_DA
_geom_hbond_angle_DHA
_geom_hbond_site_symmetry_A
_geom_hbond_publ_flag
O3 H3 O4 0.97(3) 1.69(3) 2.6563(19) 174(3) 4_665 yes

loop_
_geom_torsion_atom_site_label_1
_geom_torsion_atom_site_label_2
_geom_torsion_atom_site_label_3
_geom_torsion_atom_site_label_4
_geom_torsion
_geom_torsion_site_symmetry_1
_geom_torsion_site_symmetry_2
_geom_torsion_site_symmetry_3
_geom_torsion_site_symmetry_4
_geom_torsion_publ_flag
Ni1 O2 C5 O4 172.60(13) . . . . ?
Ni1 O2 C5 C6 -8.0(2) . . . . ?
Ni1 O4 C5 O2 -159.60(13) 2_646 . . . ?
Ni1 O4 C5 C6 21.0(3) 2_646 . . . ?
Ni1 O3 C6 C5 13.4(2) . . . . ?
O2 C5 C6 O3 -3.9(3) . . . . ?
O4 C5 C6 O3 175.58(16) . . . . ?
